data_1540714
loop_
_publ_author_name
'Hooper, Thomas N.'
'Weller, Andrew'
'Beattie, Nicholas A.'
'Macgregor, Stuart Alan'

_publ_section_title
;
 Dehydrocoupling of Phosphine-Boranes Using the
 [RhCp*Me(PMe3)(CH2Cl2)][BArF4] Precatalyst: Stoichiometric and Catalytic
 Studies
;
_journal_name_full 'Chem. Sci.'
_journal_paper_doi 10.1039/C5SC04150C
_journal_year 2015
_chemical_formula_moiety 'C21 H45 B P2 Rh, C32 H12 B F24'
_chemical_formula_sum 'C53 H57 B2 F24 P2 Rh'
_chemical_formula_weight 1336.45
_chemical_properties_physical 'Air-sensitive, Moisture-sensitive, Hygroscopic, Oxygen-sensitive'
_space_group_crystal_system triclinic
_space_group_IT_number 2
_space_group_name_Hall '-P 1'
_space_group_name_H-M_alt 'P -1'
_symmetry_space_group_name_Hall '-P 1'
_symmetry_space_group_name_H-M 'P -1'
_atom_sites_solution_hydrogens mixed
_audit_creation_method SHELXL-2014
_audit_update_record
;
2015-09-09 deposited with the CCDC.
2015-12-21 downloaded from the CCDC.
;
_cell_angle_alpha 102.66(3)
_cell_angle_beta 92.36(3)
_cell_angle_gamma 90.85(3)
_cell_formula_units_Z 2
_cell_length_a 12.494(3)
_cell_length_b 13.356(3)
_cell_length_c 18.152(4)
_cell_measurement_reflns_used 12835
_cell_measurement_temperature 150(2)
_cell_measurement_theta_max 27.485
_cell_measurement_theta_min 5.097
_cell_volume 2952.0(12)
_computing_cell_refinement 'Denzo/Scalepack (Otwinowski & Minor 1997)'
_computing_data_collection 'Collect (Nonius BV, 1997-2000)'
_computing_data_reduction 'Denzo/Scalepack (Otwinowski & Minor 1997)'
_computing_structure_refinement 'SHELXL-2014 (Sheldrick, 2014)'
_computing_structure_solution 'SHELXS-97 (Sheldrick, 2008)'
_diffrn_ambient_temperature 150(2)
_diffrn_detector_area_resol_mean 9
_diffrn_measured_fraction_theta_full 0.991
_diffrn_measured_fraction_theta_max 0.991
_diffrn_measurement_device '95mm CCD camera on \k-goniostat'
_diffrn_measurement_device_type KappaCCD
_diffrn_measurement_method CCD
_diffrn_radiation_monochromator 'horizonally mounted graphite crystal'
_diffrn_radiation_source 'fine-focus sealed tube'
_diffrn_radiation_type MoK\a
_diffrn_radiation_wavelength 0.71073
_diffrn_reflns_av_R_equivalents 0.0365
_diffrn_reflns_av_unetI/netI 0.0667
_diffrn_reflns_laue_measured_fraction_full 0.991
_diffrn_reflns_laue_measured_fraction_max 0.991
_diffrn_reflns_limit_h_max 16
_diffrn_reflns_limit_h_min -16
_diffrn_reflns_limit_k_max 17
_diffrn_reflns_limit_k_min -17
_diffrn_reflns_limit_l_max 23
_diffrn_reflns_limit_l_min -23
_diffrn_reflns_number 23746
_diffrn_reflns_point_group_measured_fraction_full 0.991
_diffrn_reflns_point_group_measured_fraction_max 0.991
_diffrn_reflns_theta_full 25.242
_diffrn_reflns_theta_max 27.497
_diffrn_reflns_theta_min 5.109
_exptl_absorpt_coefficient_mu 0.454
_exptl_absorpt_correction_T_max 1.0000
_exptl_absorpt_correction_T_min 0.9628
_exptl_absorpt_correction_type multi-scan
_exptl_absorpt_process_details 'Denzo/Scalepack (Otwinowski & Minor 1997)'
_exptl_crystal_colour yellow
_exptl_crystal_density_diffrn 1.504
_exptl_crystal_description block
_exptl_crystal_F_000 1352
_exptl_crystal_recrystallization_method 'Re-crystallisation from solvent: Dichloromethane Pentane'
_exptl_crystal_size_max 0.26
_exptl_crystal_size_mid 0.22
_exptl_crystal_size_min 0.12
_refine_diff_density_max 1.090
_refine_diff_density_min -0.799
_refine_diff_density_rms 0.086
_refine_ls_extinction_method none
_refine_ls_goodness_of_fit_ref 0.867
_refine_ls_hydrogen_treatment mixed
_refine_ls_matrix_type full
_refine_ls_number_parameters 1019
_refine_ls_number_reflns 13438
_refine_ls_number_restraints 977
_refine_ls_restrained_S_all 1.058
_refine_ls_R_factor_all 0.0917
_refine_ls_R_factor_gt 0.0571
_refine_ls_shift/su_max 0.004
_refine_ls_shift/su_mean 0.000
_refine_ls_structure_factor_coef Fsqd
_refine_ls_weighting_details 'w=1/[\s^2^(Fo^2^)+(0.1042P)^2^+6.8182P] where P=(Fo^2^+2Fc^2^)/3'
_refine_ls_weighting_scheme calc
_refine_ls_wR_factor_gt 0.1461
_refine_ls_wR_factor_ref 0.1738
_reflns_Friedel_coverage 0.000
_reflns_number_gt 9470
_reflns_number_total 13438
_reflns_threshold_expression 'I > 2\s(I)'
_cod_data_source_file c5sc04150c3.cif
_cod_data_source_block 9
_cod_original_cell_volume 2952.0(11)
_cod_database_code 1540714
_shelx_space_group_comment
;
The symmetry employed for this shelxl refinement is uniquely defined
by the following loop, which should always be used as a source of
symmetry information in preference to the above space-group names.
They are only intended as comments.
;
_shelxl_version_number 2014-3

loop_
_space_group_symop_operation_xyz
'x, y, z'
'-x, -y, -z'

loop_
_atom_site_label
_atom_site_type_symbol
_atom_site_fract_x
_atom_site_fract_y
_atom_site_fract_z
_atom_site_U_iso_or_equiv
_atom_site_adp_type
_atom_site_occupancy
_atom_site_site_symmetry_order
_atom_site_calc_flag
_atom_site_refinement_flags_posn
_atom_site_refinement_flags_adp
_atom_site_refinement_flags_occupancy
_atom_site_disorder_assembly
_atom_site_disorder_group
Rh1 Rh 0.59238(2) 0.52955(2) 0.73945(2) 0.03135(11) Uani 1 1 d D . . . .
C1 C 0.6190(3) 0.6891(3) 0.7947(2) 0.0352(8) Uani 1 1 d . . . . .
C2 C 0.7134(3) 0.6609(3) 0.7519(3) 0.0390(9) Uani 1 1 d . . . . .
C3 C 0.6815(3) 0.6325(3) 0.6747(2) 0.0412(9) Uani 1 1 d . . . . .
C4 C 0.5672(4) 0.6444(3) 0.6682(2) 0.0402(9) Uani 1 1 d . . . . .
C5 C 0.5294(3) 0.6825(3) 0.7408(2) 0.0360(8) Uani 1 1 d . . . . .
C6 C 0.6187(4) 0.7336(3) 0.8775(2) 0.0494(11) Uani 1 1 d . . . . .
H6A H 0.6803 0.7089 0.9029 0.074 Uiso 1 1 calc R U . . .
H6B H 0.5523 0.7126 0.8975 0.074 Uiso 1 1 calc R U . . .
H6C H 0.6231 0.8087 0.8865 0.074 Uiso 1 1 calc R U . . .
C7 C 0.8262(4) 0.6734(4) 0.7853(3) 0.0574(13) Uani 1 1 d . . . . .
H7A H 0.8727 0.6266 0.7524 0.086 Uiso 1 1 calc R U . . .
H7B H 0.8278 0.6573 0.8355 0.086 Uiso 1 1 calc R U . . .
H7C H 0.8516 0.7443 0.7897 0.086 Uiso 1 1 calc R U . . .
C8 C 0.7530(5) 0.6059(5) 0.6087(3) 0.0695(16) Uani 1 1 d . . . . .
H8A H 0.7574 0.6638 0.5838 0.104 Uiso 1 1 calc R U . . .
H8B H 0.7234 0.5453 0.5726 0.104 Uiso 1 1 calc R U . . .
H8C H 0.8249 0.5912 0.6268 0.104 Uiso 1 1 calc R U . . .
C9 C 0.5021(5) 0.6288(4) 0.5955(3) 0.0606(14) Uani 1 1 d . . . . .
H9A H 0.4281 0.6102 0.6037 0.091 Uiso 1 1 calc R U . . .
H9B H 0.5326 0.5736 0.5580 0.091 Uiso 1 1 calc R U . . .
H9C H 0.5030 0.6924 0.5769 0.091 Uiso 1 1 calc R U . . .
C10 C 0.4193(4) 0.7187(4) 0.7590(3) 0.0539(12) Uani 1 1 d . . . . .
H10A H 0.4131 0.7896 0.7531 0.081 Uiso 1 1 calc R U . . .
H10B H 0.4057 0.7158 0.8113 0.081 Uiso 1 1 calc R U . . .
H10C H 0.3668 0.6746 0.7247 0.081 Uiso 1 1 calc R U . . .
H1 H 0.509(2) 0.504(3) 0.7877(19) 0.033(10) Uiso 1 1 d D . . . .
P1A P 0.6470(18) 0.393(2) 0.7880(13) 0.037(3) Uani 0.34(3) 1 d D . P A 1
C11A C 0.7870(18) 0.3535(17) 0.7754(16) 0.061(5) Uani 0.34(3) 1 d D U P A 1
C12A C 0.801(3) 0.2354(18) 0.760(2) 0.074(7) Uani 0.34(3) 1 d D U P A 1
H12A H 0.7675 0.2032 0.7109 0.112 Uiso 0.34(3) 1 calc R U P A 1
H12B H 0.7679 0.2082 0.7998 0.112 Uiso 0.34(3) 1 calc R U P A 1
H12C H 0.8780 0.2206 0.7603 0.112 Uiso 0.34(3) 1 calc R U P A 1
C13A C 0.865(2) 0.408(3) 0.8415(19) 0.080(7) Uani 0.34(3) 1 d D U P A 1
H13A H 0.9394 0.3959 0.8266 0.120 Uiso 0.34(3) 1 calc R U P A 1
H13B H 0.8536 0.3795 0.8862 0.120 Uiso 0.34(3) 1 calc R U P A 1
H13C H 0.8525 0.4815 0.8535 0.120 Uiso 0.34(3) 1 calc R U P A 1
C14A C 0.826(2) 0.384(2) 0.7051(17) 0.059(7) Uani 0.34(3) 1 d D U P A 1
H14A H 0.8217 0.4586 0.7111 0.089 Uiso 0.34(3) 1 calc R U P A 1
H14B H 0.7811 0.3497 0.6610 0.089 Uiso 0.34(3) 1 calc R U P A 1
H14C H 0.9005 0.3636 0.6977 0.089 Uiso 0.34(3) 1 calc R U P A 1
C15A C 0.602(2) 0.3814(17) 0.8822(11) 0.044(5) Uani 0.34(3) 1 d D U P A 1
C16A C 0.478(2) 0.384(2) 0.8816(17) 0.057(6) Uani 0.34(3) 1 d D U P A 1
H16A H 0.4478 0.3212 0.8490 0.086 Uiso 0.34(3) 1 calc R U P A 1
H16B H 0.4539 0.4437 0.8623 0.086 Uiso 0.34(3) 1 calc R U P A 1
H16C H 0.4545 0.3903 0.9331 0.086 Uiso 0.34(3) 1 calc R U P A 1
C17A C 0.639(2) 0.477(2) 0.9437(15) 0.063(6) Uani 0.34(3) 1 d D U P A 1
H17A H 0.6182 0.5390 0.9271 0.095 Uiso 0.34(3) 1 calc R U P A 1
H17B H 0.7167 0.4767 0.9520 0.095 Uiso 0.34(3) 1 calc R U P A 1
H17C H 0.6043 0.4745 0.9909 0.095 Uiso 0.34(3) 1 calc R U P A 1
C18A C 0.641(2) 0.2830(19) 0.9047(15) 0.061(6) Uani 0.34(3) 1 d D U P A 1
H18A H 0.6046 0.2738 0.9496 0.092 Uiso 0.34(3) 1 calc R U P A 1
H18B H 0.7187 0.2887 0.9160 0.092 Uiso 0.34(3) 1 calc R U P A 1
H18C H 0.6249 0.2238 0.8630 0.092 Uiso 0.34(3) 1 calc R U P A 1
P1B P 0.6619(9) 0.3912(12) 0.7747(7) 0.0377(13) Uani 0.66(3) 1 d D . P A 2
C11B C 0.7995(7) 0.3481(7) 0.7464(9) 0.048(3) Uani 0.66(3) 1 d D U P A 2
C12B C 0.8065(11) 0.2293(8) 0.7246(11) 0.067(3) Uani 0.66(3) 1 d D U P A 2
H12D H 0.8805 0.2104 0.7132 0.101 Uiso 0.66(3) 1 calc R U P A 2
H12E H 0.7593 0.2023 0.6800 0.101 Uiso 0.66(3) 1 calc R U P A 2
H12F H 0.7842 0.2003 0.7669 0.101 Uiso 0.66(3) 1 calc R U P A 2
C13B C 0.8847(10) 0.3953(11) 0.8076(11) 0.072(4) Uani 0.66(3) 1 d D U P A 2
H13D H 0.9556 0.3724 0.7909 0.109 Uiso 0.66(3) 1 calc R U P A 2
H13E H 0.8703 0.3734 0.8544 0.109 Uiso 0.66(3) 1 calc R U P A 2
H13F H 0.8827 0.4703 0.8167 0.109 Uiso 0.66(3) 1 calc R U P A 2
C14B C 0.8220(11) 0.3870(11) 0.6739(10) 0.055(3) Uani 0.66(3) 1 d D U P A 2
H14D H 0.8143 0.4616 0.6839 0.083 Uiso 0.66(3) 1 calc R U P A 2
H14E H 0.7709 0.3541 0.6330 0.083 Uiso 0.66(3) 1 calc R U P A 2
H14F H 0.8952 0.3697 0.6589 0.083 Uiso 0.66(3) 1 calc R U P A 2
C15B C 0.6343(11) 0.3659(9) 0.8698(7) 0.051(3) Uani 0.66(3) 1 d D U P A 2
C16B C 0.5128(12) 0.3583(10) 0.8793(8) 0.051(3) Uani 0.66(3) 1 d D U P A 2
H16D H 0.4833 0.2954 0.8456 0.077 Uiso 0.66(3) 1 calc R U P A 2
H16E H 0.4783 0.4180 0.8664 0.077 Uiso 0.66(3) 1 calc R U P A 2
H16F H 0.4993 0.3565 0.9318 0.077 Uiso 0.66(3) 1 calc R U P A 2
C17B C 0.6790(14) 0.4588(10) 0.9305(8) 0.061(3) Uani 0.66(3) 1 d D U P A 2
H17D H 0.6639 0.4483 0.9809 0.092 Uiso 0.66(3) 1 calc R U P A 2
H17E H 0.6448 0.5215 0.9228 0.092 Uiso 0.66(3) 1 calc R U P A 2
H17F H 0.7566 0.4654 0.9263 0.092 Uiso 0.66(3) 1 calc R U P A 2
C18B C 0.6824(14) 0.2669(9) 0.8848(9) 0.063(3) Uani 0.66(3) 1 d D U P A 2
H18D H 0.6604 0.2567 0.9339 0.095 Uiso 0.66(3) 1 calc R U P A 2
H18E H 0.7608 0.2722 0.8852 0.095 Uiso 0.66(3) 1 calc R U P A 2
H18F H 0.6568 0.2085 0.8449 0.095 Uiso 0.66(3) 1 calc R U P A 2
B1 B 0.5639(4) 0.3462(4) 0.6905(3) 0.0379(10) Uani 1 1 d . . . . .
H2 H 0.546(4) 0.434(4) 0.675(3) 0.053(13) Uiso 1 1 d . . . . .
H3 H 0.607(4) 0.302(4) 0.641(3) 0.056(14) Uiso 1 1 d . . . . .
P2 P 0.42294(8) 0.28424(8) 0.67716(6) 0.0357(2) Uani 1 1 d . . . . .
C19 C 0.4154(5) 0.1575(4) 0.6951(3) 0.0636(15) Uani 1 1 d . . . . .
H19A H 0.3416 0.1305 0.6851 0.095 Uiso 1 1 calc R U . . .
H19B H 0.4371 0.1603 0.7480 0.095 Uiso 1 1 calc R U . . .
H19C H 0.4632 0.1126 0.6620 0.095 Uiso 1 1 calc R U . . .
C20 C 0.3859(4) 0.2699(4) 0.5785(3) 0.0576(13) Uani 1 1 d . . . . .
H20A H 0.4357 0.2239 0.5480 0.086 Uiso 1 1 calc R U . . .
H20B H 0.3890 0.3372 0.5652 0.086 Uiso 1 1 calc R U . . .
H20C H 0.3129 0.2409 0.5684 0.086 Uiso 1 1 calc R U . . .
C21 C 0.3159(4) 0.3563(5) 0.7250(3) 0.0645(14) Uani 1 1 d . . . . .
H21A H 0.2476 0.3194 0.7090 0.097 Uiso 1 1 calc R U . . .
H21B H 0.3138 0.4239 0.7122 0.097 Uiso 1 1 calc R U . . .
H21C H 0.3281 0.3650 0.7797 0.097 Uiso 1 1 calc R U . . .
B200 B 0.0867(3) 0.9378(3) 0.7460(2) 0.0263(8) Uani 1 1 d . . . . .
C201 C 0.1629(3) 1.0188(3) 0.80837(18) 0.0252(7) Uani 1 1 d . . . . .
C202 C 0.2668(3) 0.9976(3) 0.82937(19) 0.0272(7) Uani 1 1 d . . . . .
H202 H 0.2934 0.9311 0.8102 0.033 Uiso 1 1 calc R U . . .
C203 C 0.3332(3) 1.0697(3) 0.87716(19) 0.0291(7) Uani 1 1 d . . . . .
C204 C 0.2990(3) 1.1674(3) 0.9068(2) 0.0325(8) Uani 1 1 d . . . . .
H204 H 0.3446 1.2167 0.9396 0.039 Uiso 1 1 calc R U . . .
C205 C 0.1950(3) 1.1909(3) 0.8867(2) 0.0324(8) Uani 1 1 d D . . . .
C206 C 0.1297(3) 1.1189(3) 0.83799(19) 0.0283(7) Uani 1 1 d . . . . .
H206 H 0.0599 1.1379 0.8242 0.034 Uiso 1 1 calc R U . . .
C207 C 0.4457(3) 1.0434(3) 0.8944(2) 0.0382(9) Uani 1 1 d . . . . .
F1 F 0.4898(2) 1.1034(2) 0.95641(15) 0.0581(7) Uani 1 1 d . U . . .
F2 F 0.5092(2) 1.0526(3) 0.83803(16) 0.0619(8) Uani 1 1 d . U . . .
F3 F 0.4547(2) 0.9468(2) 0.90243(18) 0.0621(8) Uani 1 1 d . U . . .
C208 C 0.1547(3) 1.2950(3) 0.9178(2) 0.0516(12) Uani 1 1 d D . . . .
F4 F 0.0542(4) 1.2939(4) 0.9400(3) 0.0688(14) Uani 0.587(5) 1 d D U P B 1
F5 F 0.2144(5) 1.3538(4) 0.9680(4) 0.0912(18) Uani 0.587(5) 1 d D U P B 1
F6 F 0.1381(5) 1.3469(3) 0.8606(3) 0.0724(14) Uani 0.587(5) 1 d D U P B 1
F104 F 0.2258(6) 1.3696(4) 0.9139(5) 0.0730(18) Uani 0.413(5) 1 d D U P B 2
F105 F 0.0616(5) 1.3168(6) 0.8988(5) 0.085(2) Uani 0.413(5) 1 d D U P B 2
F106 F 0.1541(7) 1.3121(5) 0.9968(3) 0.0718(18) Uani 0.413(5) 1 d D U P B 2
C209 C 0.1178(3) 0.9670(3) 0.66636(18) 0.0258(7) Uani 1 1 d . . . . .
C210 C 0.0694(3) 1.0455(3) 0.63828(19) 0.0287(7) Uani 1 1 d . . . . .
H210 H 0.0091 1.0777 0.6627 0.034 Uiso 1 1 calc R U . . .
C211 C 0.1061(3) 1.0783(3) 0.5760(2) 0.0308(8) Uani 1 1 d . . . . .
C212 C 0.1924(3) 1.0319(3) 0.5374(2) 0.0351(8) Uani 1 1 d . . . . .
H212 H 0.2160 1.0521 0.4936 0.042 Uiso 1 1 calc R U . . .
C213 C 0.2432(3) 0.9544(3) 0.5651(2) 0.0336(8) Uani 1 1 d D . . . .
C214 C 0.2067(3) 0.9238(3) 0.62805(19) 0.0289(7) Uani 1 1 d . . . . .
H214 H 0.2434 0.8714 0.6459 0.035 Uiso 1 1 calc R U . . .
C215 C 0.0548(3) 1.1675(3) 0.5518(2) 0.0386(9) Uani 1 1 d . . . . .
F7 F 0.0767(4) 1.1748(3) 0.48291(18) 0.0904(12) Uani 1 1 d . U . . .
F8 F -0.0511(2) 1.1649(2) 0.5534(2) 0.0715(9) Uani 1 1 d . U . . .
F9 F 0.0846(3) 1.2554(2) 0.59766(19) 0.0701(9) Uani 1 1 d . U . . .
C216 C 0.3376(3) 0.9035(3) 0.5269(2) 0.0548(12) Uani 1 1 d D . . . .
F10 F 0.3647(5) 0.9242(6) 0.4650(3) 0.0745(16) Uani 0.508(5) 1 d D U P C 1
F11 F 0.4240(4) 0.9091(5) 0.5749(3) 0.0672(16) Uani 0.508(5) 1 d D U P C 1
F12 F 0.3212(5) 0.7964(4) 0.5090(4) 0.0757(16) Uani 0.508(5) 1 d D U P C 1
F110 F 0.3985(5) 0.8572(6) 0.5663(4) 0.0734(17) Uani 0.492(5) 1 d D U P C 2
F111 F 0.3108(5) 0.8484(5) 0.4594(3) 0.0818(18) Uani 0.492(5) 1 d D U P C 2
F112 F 0.4032(4) 0.9801(5) 0.5090(4) 0.0687(15) Uani 0.492(5) 1 d D U P C 2
C217 C -0.0390(3) 0.9513(3) 0.76675(18) 0.0253(7) Uani 1 1 d . . . . .
C218 C -0.1251(3) 0.9342(3) 0.71321(19) 0.0270(7) Uani 1 1 d . . . . .
H218 H -0.1108 0.9194 0.6610 0.032 Uiso 1 1 calc R U . . .
C219 C -0.2315(3) 0.9383(3) 0.7348(2) 0.0279(7) Uani 1 1 d . . . . .
C220 C -0.2557(3) 0.9590(3) 0.8098(2) 0.0312(8) Uani 1 1 d . . . . .
H220 H -0.3280 0.9618 0.8242 0.037 Uiso 1 1 calc R U . . .
C221 C -0.1714(3) 0.9757(3) 0.8640(2) 0.0302(7) Uani 1 1 d D . . . .
C222 C -0.0658(3) 0.9719(3) 0.84269(19) 0.0270(7) Uani 1 1 d . . . . .
H222 H -0.0099 0.9837 0.8809 0.032 Uiso 1 1 calc R U . . .
C223 C -0.3212(3) 0.9252(3) 0.6760(2) 0.0346(8) Uani 1 1 d . . . . .
F13 F -0.41091(19) 0.8876(2) 0.69797(14) 0.0528(7) Uani 1 1 d . U . . .
F14 F -0.2986(2) 0.8614(2) 0.61133(14) 0.0589(7) Uani 1 1 d . U . . .
F15 F -0.3467(3) 1.0128(2) 0.6581(2) 0.0755(10) Uani 1 1 d . U . . .
C224 C -0.1925(3) 0.9973(3) 0.9460(2) 0.0426(10) Uani 1 1 d D . . . .
F16 F -0.2921(4) 1.0194(6) 0.9628(3) 0.0556(15) Uani 0.573(11) 1 d D U P D 1
F17 F -0.1278(5) 1.0687(6) 0.9885(3) 0.0605(15) Uani 0.573(11) 1 d D U P D 1
F18 F -0.1703(6) 0.9110(5) 0.9736(3) 0.0579(14) Uani 0.573(11) 1 d D U P D 1
F116 F -0.1348(6) 0.9454(8) 0.9863(4) 0.0562(17) Uani 0.427(11) 1 d D U P D 2
F117 F -0.2955(4) 0.9816(8) 0.9593(4) 0.0470(17) Uani 0.427(11) 1 d D U P D 2
F118 F -0.1702(9) 1.0978(5) 0.9776(4) 0.0633(19) Uani 0.427(11) 1 d D U P D 2
C225 C 0.1093(3) 0.8174(3) 0.74621(19) 0.0271(7) Uani 1 1 d . . . . .
C226 C 0.0993(3) 0.7398(3) 0.6804(2) 0.0312(8) Uani 1 1 d . . . . .
H226 H 0.0839 0.7585 0.6336 0.037 Uiso 1 1 calc R U . . .
C227 C 0.1107(3) 0.6369(3) 0.6806(2) 0.0362(8) Uani 1 1 d D . . . .
C228 C 0.1308(3) 0.6061(3) 0.7476(2) 0.0401(9) Uani 1 1 d . . . . .
H228 H 0.1382 0.5355 0.7481 0.048 Uiso 1 1 calc R U . . .
C229 C 0.1398(3) 0.6805(3) 0.8139(2) 0.0389(9) Uani 1 1 d D . . . .
C230 C 0.1299(3) 0.7843(3) 0.8132(2) 0.0327(8) Uani 1 1 d . . . . .
H230 H 0.1373 0.8338 0.8596 0.039 Uiso 1 1 calc R U . . .
C231 C 0.1051(3) 0.5584(3) 0.6084(3) 0.0503(11) Uani 1 1 d D . . . .
F19 F 0.0944(7) 0.5938(4) 0.5468(2) 0.0784(16) Uani 0.575(6) 1 d D U P E 1
F20 F 0.0269(5) 0.4886(4) 0.6047(3) 0.0789(17) Uani 0.575(6) 1 d D U P E 1
F21 F 0.1937(5) 0.5024(5) 0.5991(4) 0.0839(17) Uani 0.575(6) 1 d D U P E 1
F119 F 0.0836(9) 0.4654(4) 0.6159(4) 0.082(2) Uani 0.425(6) 1 d D U P E 2
F120 F 0.1939(6) 0.5556(7) 0.5723(4) 0.086(2) Uani 0.425(6) 1 d D U P E 2
F121 F 0.0290(7) 0.5805(6) 0.5607(4) 0.0775(19) Uani 0.425(6) 1 d D U P E 2
C232 C 0.1623(4) 0.6481(3) 0.8858(3) 0.0616(14) Uani 1 1 d D . . . .
F22 F 0.2367(7) 0.5713(6) 0.8770(4) 0.0604(16) Uani 0.34 1 d D U P F 1
F23 F 0.1995(10) 0.7207(6) 0.9426(4) 0.0700(17) Uani 0.34 1 d D U P F 1
F24 F 0.0745(6) 0.6032(9) 0.9085(5) 0.0729(17) Uani 0.34 1 d D U P F 1
F122 F 0.0876(7) 0.6785(9) 0.9371(4) 0.0686(17) Uani 0.33 1 d D U P F 2
F123 F 0.1818(10) 0.5509(5) 0.8808(5) 0.0712(17) Uani 0.33 1 d D U P F 2
F124 F 0.2549(6) 0.7011(7) 0.9220(4) 0.0616(16) Uani 0.33 1 d D U P F 2
F222 F 0.1031(9) 0.5600(6) 0.8880(5) 0.0682(17) Uani 0.33 1 d D U P F 3
F223 F 0.2636(5) 0.6224(10) 0.8970(5) 0.0767(18) Uani 0.33 1 d D U P F 3
F224 F 0.1343(9) 0.7154(6) 0.9481(3) 0.0637(17) Uani 0.33 1 d D U P F 3

loop_
_atom_site_aniso_label
_atom_site_aniso_U_11
_atom_site_aniso_U_22
_atom_site_aniso_U_33
_atom_site_aniso_U_23
_atom_site_aniso_U_13
_atom_site_aniso_U_12
Rh1 0.03117(17) 0.02883(17) 0.03346(17) 0.00567(11) 0.00127(11) -0.00038(11)
C1 0.039(2) 0.0229(18) 0.042(2) 0.0027(15) 0.0029(16) -0.0016(15)
C2 0.033(2) 0.0266(19) 0.058(3) 0.0107(17) 0.0077(18) -0.0017(15)
C3 0.044(2) 0.033(2) 0.049(2) 0.0123(18) 0.0162(19) 0.0036(17)
C4 0.051(2) 0.0288(19) 0.043(2) 0.0138(17) 0.0006(18) 0.0028(17)
C5 0.033(2) 0.0242(18) 0.051(2) 0.0085(16) 0.0042(17) 0.0048(15)
C6 0.063(3) 0.038(2) 0.041(2) -0.0026(18) 0.000(2) -0.004(2)
C7 0.037(2) 0.038(2) 0.096(4) 0.013(2) -0.003(2) -0.0038(19)
C8 0.081(4) 0.063(3) 0.074(4) 0.027(3) 0.043(3) 0.016(3)
C9 0.087(4) 0.049(3) 0.047(3) 0.014(2) -0.010(3) 0.007(3)
C10 0.038(2) 0.045(3) 0.075(3) 0.005(2) 0.005(2) 0.007(2)
P1A 0.035(5) 0.032(3) 0.044(6) 0.014(5) -0.012(4) -0.011(4)
C11A 0.058(8) 0.052(7) 0.073(9) 0.014(7) -0.010(7) 0.004(6)
C12A 0.068(11) 0.059(10) 0.090(13) 0.004(10) -0.015(11) 0.004(8)
C13A 0.056(11) 0.084(12) 0.093(13) 0.012(11) -0.028(10) -0.002(9)
C14A 0.049(9) 0.047(9) 0.077(13) 0.000(10) 0.010(10) 0.022(7)
C15A 0.051(8) 0.050(7) 0.033(6) 0.017(5) -0.011(6) -0.008(6)
C16A 0.072(12) 0.062(11) 0.039(8) 0.016(8) -0.006(9) -0.012(9)
C17A 0.067(12) 0.060(10) 0.053(10) -0.003(8) -0.006(9) -0.022(9)
C18A 0.070(12) 0.065(10) 0.055(10) 0.031(8) -0.019(8) -0.018(9)
P1B 0.037(2) 0.0304(14) 0.047(3) 0.012(2) -0.0060(17) -0.0046(18)
C11B 0.036(4) 0.035(4) 0.076(6) 0.020(4) -0.001(4) 0.002(3)
C12B 0.061(6) 0.038(5) 0.103(9) 0.018(5) 0.005(7) 0.012(4)
C13B 0.045(5) 0.054(6) 0.118(10) 0.024(6) -0.029(6) -0.005(4)
C14B 0.034(4) 0.044(5) 0.092(8) 0.020(6) 0.016(6) 0.005(3)
C15B 0.056(5) 0.046(4) 0.050(5) 0.012(4) -0.014(4) -0.010(4)
C16B 0.069(7) 0.047(6) 0.039(4) 0.013(4) -0.007(5) -0.009(5)
C17B 0.084(8) 0.055(6) 0.046(6) 0.017(4) -0.019(5) -0.016(6)
C18B 0.078(8) 0.050(5) 0.067(7) 0.029(5) -0.019(6) -0.011(5)
B1 0.036(2) 0.032(2) 0.043(2) 0.0017(18) 0.0003(19) 0.0007(18)
P2 0.0375(5) 0.0360(5) 0.0328(5) 0.0075(4) -0.0042(4) -0.0066(4)
C19 0.079(4) 0.043(3) 0.070(3) 0.021(2) -0.023(3) -0.023(3)
C20 0.062(3) 0.072(3) 0.038(2) 0.015(2) -0.011(2) -0.018(3)
C21 0.042(3) 0.080(4) 0.066(3) 0.001(3) 0.008(2) -0.004(3)
B200 0.029(2) 0.0265(19) 0.0224(18) 0.0039(14) 0.0021(15) 0.0018(15)
C201 0.0241(16) 0.0288(17) 0.0236(16) 0.0073(13) 0.0046(13) 0.0029(13)
C202 0.0303(18) 0.0283(17) 0.0241(16) 0.0065(13) 0.0059(13) 0.0054(14)
C203 0.0257(17) 0.0371(19) 0.0265(17) 0.0111(14) 0.0005(13) 0.0027(14)
C204 0.0330(19) 0.036(2) 0.0272(17) 0.0051(15) -0.0039(14) -0.0017(15)
C205 0.0325(19) 0.0269(18) 0.0361(19) 0.0039(15) -0.0014(15) 0.0039(15)
C206 0.0253(17) 0.0310(18) 0.0288(17) 0.0075(14) -0.0012(13) 0.0021(14)
C207 0.031(2) 0.049(2) 0.036(2) 0.0134(17) -0.0010(16) 0.0046(17)
F1 0.0410(14) 0.0734(18) 0.0521(15) 0.0003(13) -0.0190(12) 0.0081(13)
F2 0.0336(13) 0.102(2) 0.0569(16) 0.0292(15) 0.0116(12) 0.0187(14)
F3 0.0488(15) 0.0555(16) 0.0845(19) 0.0241(14) -0.0180(14) 0.0147(13)
C208 0.046(3) 0.033(2) 0.067(3) -0.006(2) -0.014(2) 0.0036(19)
F4 0.077(3) 0.051(2) 0.078(3) 0.006(2) 0.035(2) 0.025(2)
F5 0.093(3) 0.057(3) 0.102(3) -0.027(3) -0.026(3) 0.013(2)
F6 0.089(3) 0.041(2) 0.093(3) 0.023(2) 0.018(2) 0.027(2)
F104 0.092(3) 0.036(3) 0.088(3) 0.003(3) 0.024(3) 0.002(3)
F105 0.085(3) 0.063(3) 0.098(4) -0.001(3) -0.008(3) 0.031(3)
F106 0.087(3) 0.053(3) 0.068(3) -0.005(3) 0.017(3) 0.022(3)
C209 0.0271(17) 0.0249(17) 0.0235(16) 0.0018(13) 0.0003(13) -0.0025(13)
C210 0.0301(18) 0.0276(18) 0.0272(17) 0.0036(13) 0.0004(14) 0.0018(14)
C211 0.0356(19) 0.0287(18) 0.0277(17) 0.0060(14) -0.0020(14) -0.0044(15)
C212 0.041(2) 0.041(2) 0.0247(17) 0.0104(15) 0.0029(15) -0.0062(17)
C213 0.0320(19) 0.040(2) 0.0289(18) 0.0078(15) 0.0042(15) 0.0001(16)
C214 0.0284(18) 0.0326(19) 0.0257(17) 0.0064(14) 0.0028(14) 0.0010(14)
C215 0.047(2) 0.036(2) 0.033(2) 0.0099(16) -0.0045(17) -0.0017(18)
F7 0.143(3) 0.087(2) 0.0590(18) 0.0465(17) 0.0304(19) 0.051(2)
F8 0.0485(16) 0.0661(18) 0.110(2) 0.0464(18) -0.0186(16) -0.0005(14)
F9 0.081(2) 0.0317(13) 0.091(2) 0.0076(14) -0.0328(17) -0.0010(13)
C216 0.048(3) 0.081(4) 0.041(2) 0.022(2) 0.021(2) 0.015(2)
F10 0.073(3) 0.092(3) 0.067(3) 0.028(3) 0.036(2) 0.024(3)
F11 0.046(3) 0.075(3) 0.074(3) 0.003(3) 0.004(2) 0.017(3)
F12 0.069(3) 0.068(3) 0.086(3) 0.000(2) 0.036(3) 0.023(2)
F110 0.070(3) 0.081(3) 0.077(3) 0.029(3) 0.022(3) 0.037(3)
F111 0.073(3) 0.084(3) 0.075(3) -0.015(3) 0.031(3) 0.015(3)
F112 0.049(3) 0.083(3) 0.075(3) 0.014(3) 0.029(2) 0.000(2)
C217 0.0273(17) 0.0235(16) 0.0250(16) 0.0046(13) 0.0025(13) 0.0011(13)
C218 0.0324(18) 0.0255(17) 0.0228(16) 0.0043(13) 0.0028(13) 0.0009(14)
C219 0.0250(17) 0.0273(17) 0.0327(18) 0.0098(14) -0.0013(14) -0.0001(14)
C220 0.0244(17) 0.036(2) 0.0352(19) 0.0107(15) 0.0059(14) 0.0024(15)
C221 0.0290(18) 0.0324(19) 0.0295(18) 0.0070(14) 0.0044(14) 0.0012(15)
C222 0.0277(17) 0.0285(17) 0.0247(16) 0.0056(13) 0.0006(13) -0.0012(14)
C223 0.0331(19) 0.037(2) 0.036(2) 0.0136(16) -0.0016(16) -0.0027(16)
F13 0.0319(12) 0.0788(18) 0.0487(14) 0.0183(13) -0.0052(10) -0.0138(12)
F14 0.0457(14) 0.091(2) 0.0333(12) 0.0003(13) -0.0066(11) -0.0020(14)
F15 0.080(2) 0.0509(16) 0.102(2) 0.0414(16) -0.0520(18) -0.0118(14)
C224 0.035(2) 0.060(3) 0.031(2) 0.0060(18) 0.0073(16) 0.0009(19)
F16 0.044(2) 0.079(3) 0.042(2) 0.004(2) 0.0175(19) 0.014(2)
F17 0.050(3) 0.086(3) 0.035(2) -0.009(2) 0.005(2) -0.009(2)
F18 0.060(3) 0.080(3) 0.038(2) 0.023(2) 0.005(2) 0.001(2)
F116 0.048(3) 0.086(3) 0.036(3) 0.017(3) 0.000(2) 0.002(3)
F117 0.040(3) 0.067(4) 0.036(2) 0.012(3) 0.014(2) -0.001(2)
F118 0.066(3) 0.071(3) 0.045(3) -0.005(3) 0.012(3) -0.002(3)
C225 0.0237(16) 0.0287(18) 0.0288(17) 0.0057(14) 0.0040(13) 0.0002(13)
C226 0.0319(19) 0.0303(18) 0.0303(18) 0.0047(14) 0.0003(14) -0.0031(15)
C227 0.034(2) 0.0298(19) 0.042(2) 0.0018(16) 0.0048(16) -0.0029(15)
C228 0.043(2) 0.0259(19) 0.052(2) 0.0079(17) 0.0087(19) 0.0021(16)
C229 0.047(2) 0.034(2) 0.039(2) 0.0130(16) 0.0068(18) 0.0052(17)
C230 0.041(2) 0.0289(18) 0.0294(18) 0.0073(14) 0.0064(15) 0.0046(15)
C231 0.065(3) 0.031(2) 0.050(3) -0.0007(19) 0.005(2) -0.004(2)
F19 0.118(4) 0.060(3) 0.051(2) -0.002(2) 0.000(3) -0.003(3)
F20 0.078(3) 0.060(3) 0.081(3) -0.022(2) 0.003(3) -0.021(3)
F21 0.091(3) 0.076(3) 0.070(3) -0.018(2) 0.010(3) 0.030(3)
F119 0.100(4) 0.054(3) 0.082(3) -0.004(3) 0.000(3) -0.003(3)
F120 0.095(3) 0.081(4) 0.069(3) -0.018(3) 0.025(3) -0.003(3)
F121 0.086(4) 0.066(3) 0.064(3) -0.019(3) -0.013(3) 0.001(3)
C232 0.097(4) 0.038(3) 0.055(3) 0.020(2) 0.004(3) 0.009(3)
F22 0.075(3) 0.052(3) 0.062(3) 0.031(2) -0.006(3) 0.004(3)
F23 0.087(3) 0.071(3) 0.057(3) 0.026(2) -0.007(3) 0.006(3)
F24 0.087(3) 0.076(3) 0.063(3) 0.031(3) 0.014(3) -0.001(3)
F122 0.085(3) 0.072(3) 0.056(3) 0.030(3) 0.013(3) -0.006(3)
F123 0.087(3) 0.064(3) 0.071(3) 0.033(2) 0.000(3) 0.007(3)
F124 0.078(3) 0.065(3) 0.049(3) 0.029(2) -0.007(3) 0.009(3)
F222 0.086(3) 0.061(3) 0.065(3) 0.030(3) 0.008(3) -0.001(3)
F223 0.087(3) 0.079(3) 0.070(3) 0.030(3) -0.008(3) 0.009(3)
F224 0.080(3) 0.067(3) 0.050(3) 0.026(2) 0.003(3) -0.002(3)

loop_
_atom_type_symbol
_atom_type_description
_atom_type_scat_dispersion_real
_atom_type_scat_dispersion_imag
_atom_type_scat_source
C C 0.0033 0.0016 'International Tables Vol C Tables 4.2.6.8 and 6.1.1.4'
H H 0.0000 0.0000 'International Tables Vol C Tables 4.2.6.8 and 6.1.1.4'
B B 0.0013 0.0007 'International Tables Vol C Tables 4.2.6.8 and 6.1.1.4'
F F 0.0171 0.0103 'International Tables Vol C Tables 4.2.6.8 and 6.1.1.4'
P P 0.1023 0.0942 'International Tables Vol C Tables 4.2.6.8 and 6.1.1.4'
Rh Rh -1.1178 0.9187 'International Tables Vol C Tables 4.2.6.8 and 6.1.1.4'

loop_
_geom_angle_atom_site_label_1
_geom_angle_atom_site_label_2
_geom_angle_atom_site_label_3
_geom_angle
C1 Rh1 C5 38.70(15)
C1 Rh1 C4 63.28(15)
C5 Rh1 C4 37.09(15)
C1 Rh1 P1B 127.4(4)
C5 Rh1 P1B 163.3(4)
C4 Rh1 P1B 157.3(3)
C1 Rh1 C2 38.07(15)
C5 Rh1 C2 62.84(15)
C4 Rh1 C2 61.63(16)
P1B Rh1 C2 112.6(4)
C1 Rh1 C3 62.46(15)
C5 Rh1 C3 62.04(15)
C4 Rh1 C3 37.11(16)
P1B Rh1 C3 124.9(3)
C2 Rh1 C3 35.94(16)
C1 Rh1 P1A 125.0(7)
C5 Rh1 P1A 157.2(6)
C4 Rh1 P1A 165.0(6)
C2 Rh1 P1A 115.8(6)
C3 Rh1 P1A 131.8(5)
C1 Rh1 B1 173.98(16)
C5 Rh1 B1 145.16(16)
C4 Rh1 B1 122.64(16)
P1B Rh1 B1 47.7(4)
C2 Rh1 B1 143.91(15)
C3 Rh1 B1 122.61(16)
P1A Rh1 B1 49.5(7)
C1 Rh1 H1 98.4(16)
C5 Rh1 H1 93.5(16)
C4 Rh1 H1 122.2(16)
P1B Rh1 H1 78.4(16)
C2 Rh1 H1 133.7(16)
C3 Rh1 H1 155.5(16)
P1A Rh1 H1 71.0(17)
B1 Rh1 H1 77.6(16)
C1 Rh1 H2 156.2(17)
C5 Rh1 H2 118.2(17)
C4 Rh1 H2 94.2(17)
P1B Rh1 H2 76.3(18)
C2 Rh1 H2 138.8(17)
C3 Rh1 H2 104.8(17)
P1A Rh1 H2 78.7(19)
B1 Rh1 H2 29.1(17)
H1 Rh1 H2 87(2)
C5 C1 C2 107.2(3)
C5 C1 C6 126.5(4)
C2 C1 C6 125.5(4)
C5 C1 Rh1 71.9(2)
C2 C1 Rh1 74.9(2)
C6 C1 Rh1 126.5(3)
C3 C2 C1 108.3(4)
C3 C2 C7 126.9(4)
C1 C2 C7 124.4(4)
C3 C2 Rh1 73.3(2)
C1 C2 Rh1 67.0(2)
C7 C2 Rh1 130.8(3)
C2 C3 C4 107.8(4)
C2 C3 C8 127.2(4)
C4 C3 C8 124.6(5)
C2 C3 Rh1 70.8(2)
C4 C3 Rh1 68.9(2)
C8 C3 Rh1 131.0(3)
C5 C4 C3 108.8(4)
C5 C4 C9 125.9(4)
C3 C4 C9 125.1(4)
C5 C4 Rh1 70.1(2)
C3 C4 Rh1 74.0(2)
C9 C4 Rh1 126.6(3)
C4 C5 C1 107.8(3)
C4 C5 C10 126.5(4)
C1 C5 C10 125.5(4)
C4 C5 Rh1 72.8(2)
C1 C5 Rh1 69.4(2)
C10 C5 Rh1 127.4(3)
C1 C6 H6A 109.5
C1 C6 H6B 109.5
H6A C6 H6B 109.5
C1 C6 H6C 109.5
H6A C6 H6C 109.5
H6B C6 H6C 109.5
C2 C7 H7A 109.5
C2 C7 H7B 109.5
H7A C7 H7B 109.5
C2 C7 H7C 109.5
H7A C7 H7C 109.5
H7B C7 H7C 109.5
C3 C8 H8A 109.5
C3 C8 H8B 109.5
H8A C8 H8B 109.5
C3 C8 H8C 109.5
H8A C8 H8C 109.5
H8B C8 H8C 109.5
C4 C9 H9A 109.5
C4 C9 H9B 109.5
H9A C9 H9B 109.5
C4 C9 H9C 109.5
H9A C9 H9C 109.5
H9B C9 H9C 109.5
C5 C10 H10A 109.5
C5 C10 H10B 109.5
H10A C10 H10B 109.5
C5 C10 H10C 109.5
H10A C10 H10C 109.5
H10B C10 H10C 109.5
C11A P1A C15A 111.1(14)
C11A P1A B1 109.1(12)
C15A P1A B1 125.8(13)
C11A P1A Rh1 117.4(12)
C15A P1A Rh1 119.0(13)
B1 P1A Rh1 68.7(7)
C14A C11A C12A 104.5(19)
C14A C11A C13A 106(2)
C12A C11A C13A 110(2)
C14A C11A P1A 108.7(17)
C12A C11A P1A 114(2)
C13A C11A P1A 113.6(17)
C11A C12A H12A 109.5
C11A C12A H12B 109.5
H12A C12A H12B 109.5
C11A C12A H12C 109.5
H12A C12A H12C 109.5
H12B C12A H12C 109.5
C11A C13A H13A 109.5
C11A C13A H13B 109.5
H13A C13A H13B 109.5
C11A C13A H13C 109.5
H13A C13A H13C 109.5
H13B C13A H13C 109.5
C11A C14A H14A 109.5
C11A C14A H14B 109.5
H14A C14A H14B 109.5
C11A C14A H14C 109.5
H14A C14A H14C 109.5
H14B C14A H14C 109.5
C18A C15A C17A 110.1(18)
C18A C15A C16A 110.1(17)
C17A C15A C16A 103.8(17)
C18A C15A P1A 112.6(16)
C17A C15A P1A 111.0(18)
C16A C15A P1A 108.9(16)
C15A C16A H16A 109.5
C15A C16A H16B 109.5
H16A C16A H16B 109.5
C15A C16A H16C 109.5
H16A C16A H16C 109.5
H16B C16A H16C 109.5
C15A C17A H17A 109.5
C15A C17A H17B 109.5
H17A C17A H17B 109.5
C15A C17A H17C 109.5
H17A C17A H17C 109.5
H17B C17A H17C 109.5
C15A C18A H18A 109.5
C15A C18A H18B 109.5
H18A C18A H18B 109.5
C15A C18A H18C 109.5
H18A C18A H18C 109.5
H18B C18A H18C 109.5
C15B P1B C11B 110.4(7)
C15B P1B B1 121.2(7)
C11B P1B B1 108.8(7)
C15B P1B Rh1 120.0(7)
C11B P1B Rh1 120.1(6)
B1 P1B Rh1 70.9(4)
C13B C11B C14B 108.3(9)
C13B C11B C12B 111.4(9)
C14B C11B C12B 106.3(9)
C13B C11B P1B 111.3(8)
C14B C11B P1B 106.9(8)
C12B C11B P1B 112.3(9)
C11B C12B H12D 109.5
C11B C12B H12E 109.5
H12D C12B H12E 109.5
C11B C12B H12F 109.5
H12D C12B H12F 109.5
H12E C12B H12F 109.5
C11B C13B H13D 109.5
C11B C13B H13E 109.5
H13D C13B H13E 109.5
C11B C13B H13F 109.5
H13D C13B H13F 109.5
H13E C13B H13F 109.5
C11B C14B H14D 109.5
C11B C14B H14E 109.5
H14D C14B H14E 109.5
C11B C14B H14F 109.5
H14D C14B H14F 109.5
H14E C14B H14F 109.5
C18B C15B C16B 107.0(8)
C18B C15B C17B 109.5(9)
C16B C15B C17B 107.4(9)
C18B C15B P1B 114.4(9)
C16B C15B P1B 110.4(9)
C17B C15B P1B 107.9(9)
C15B C16B H16D 109.5
C15B C16B H16E 109.5
H16D C16B H16E 109.5
C15B C16B H16F 109.5
H16D C16B H16F 109.5
H16E C16B H16F 109.5
C15B C17B H17D 109.5
C15B C17B H17E 109.5
H17D C17B H17E 109.5
C15B C17B H17F 109.5
H17D C17B H17F 109.5
H17E C17B H17F 109.5
C15B C18B H18D 109.5
C15B C18B H18E 109.5
H18D C18B H18E 109.5
C15B C18B H18F 109.5
H18D C18B H18F 109.5
H18E C18B H18F 109.5
P1B B1 P2 134.6(5)
P2 B1 P1A 126.2(7)
P1B B1 Rh1 61.4(5)
P2 B1 Rh1 121.6(2)
P1A B1 Rh1 61.8(8)
P1B B1 H2 98(2)
P2 B1 H2 101(2)
P1A B1 H2 99(2)
Rh1 B1 H2 37(2)
P1B B1 H3 110(3)
P2 B1 H3 104(3)
P1A B1 H3 118(3)
Rh1 B1 H3 123(3)
H2 B1 H3 105(3)
C19 P2 C21 107.6(3)
C19 P2 C20 105.8(3)
C21 P2 C20 104.0(3)
C19 P2 B1 114.6(2)
C21 P2 B1 117.9(2)
C20 P2 B1 105.6(2)
P2 C19 H19A 109.5
P2 C19 H19B 109.5
H19A C19 H19B 109.5
P2 C19 H19C 109.5
H19A C19 H19C 109.5
H19B C19 H19C 109.5
P2 C20 H20A 109.5
P2 C20 H20B 109.5
H20A C20 H20B 109.5
P2 C20 H20C 109.5
H20A C20 H20C 109.5
H20B C20 H20C 109.5
P2 C21 H21A 109.5
P2 C21 H21B 109.5
H21A C21 H21B 109.5
P2 C21 H21C 109.5
H21A C21 H21C 109.5
H21B C21 H21C 109.5
C217 B200 C209 115.4(3)
C217 B200 C225 103.9(3)
C209 B200 C225 112.1(3)
C217 B200 C201 110.2(3)
C209 B200 C201 102.3(3)
C225 B200 C201 113.3(3)
C202 C201 C206 115.6(3)
C202 C201 B200 123.2(3)
C206 C201 B200 121.0(3)
C203 C202 C201 122.5(3)
C203 C202 H202 118.7
C201 C202 H202 118.7
C204 C203 C202 121.3(3)
C204 C203 C207 118.9(3)
C202 C203 C207 119.7(3)
C203 C204 C205 117.4(3)
C203 C204 H204 121.3
C205 C204 H204 121.3
C206 C205 C204 120.9(3)
C206 C205 C208 120.0(3)
C204 C205 C208 119.1(3)
C205 C206 C201 122.3(3)
C205 C206 H206 118.9
C201 C206 H206 118.9
F1 C207 F3 106.9(3)
F1 C207 F2 106.0(3)
F3 C207 F2 106.1(3)
F1 C207 C203 113.6(3)
F3 C207 C203 112.9(3)
F2 C207 C203 110.9(3)
F5 C208 F4 110.6(5)
F105 C208 F104 111.4(5)
F5 C208 F6 105.9(4)
F4 C208 F6 98.4(4)
F105 C208 F106 103.8(5)
F104 C208 F106 97.5(4)
F105 C208 C205 119.2(4)
F5 C208 C205 116.8(4)
F4 C208 C205 113.2(4)
F104 C208 C205 112.6(4)
F6 C208 C205 110.1(3)
F106 C208 C205 109.7(4)
C210 C209 C214 115.6(3)
C210 C209 B200 123.3(3)
C214 C209 B200 120.5(3)
C211 C210 C209 122.5(3)
C211 C210 H210 118.7
C209 C210 H210 118.7
C212 C211 C210 120.8(3)
C212 C211 C215 119.4(3)
C210 C211 C215 119.7(3)
C211 C212 C213 117.7(3)
C211 C212 H212 121.2
C213 C212 H212 121.2
C214 C213 C212 120.7(3)
C214 C213 C216 119.3(3)
C212 C213 C216 120.0(3)
C213 C214 C209 122.6(3)
C213 C214 H214 118.7
C209 C214 H214 118.7
F7 C215 F9 107.3(4)
F7 C215 F8 105.9(4)
F9 C215 F8 104.7(4)
F7 C215 C211 113.7(4)
F9 C215 C211 111.4(3)
F8 C215 C211 113.2(3)
F110 C216 F111 113.7(5)
F10 C216 F11 110.2(5)
F110 C216 F112 104.9(5)
F111 C216 F112 101.1(4)
F10 C216 F12 103.9(4)
F11 C216 F12 98.7(4)
F10 C216 C213 119.4(4)
F110 C216 C213 116.2(4)
F111 C216 C213 111.7(4)
F11 C216 C213 112.1(4)
F112 C216 C213 107.6(4)
F12 C216 C213 110.3(4)
C218 C217 C222 116.1(3)
C218 C217 B200 124.3(3)
C222 C217 B200 119.3(3)
C219 C218 C217 121.6(3)
C219 C218 H218 119.2
C217 C218 H218 119.2
C220 C219 C218 121.1(3)
C220 C219 C223 118.8(3)
C218 C219 C223 120.0(3)
C219 C220 C221 118.3(3)
C219 C220 H220 120.9
C221 C220 H220 120.9
C222 C221 C220 120.7(3)
C222 C221 C224 118.6(3)
C220 C221 C224 120.7(3)
C221 C222 C217 122.2(3)
C221 C222 H222 118.9
C217 C222 H222 118.9
F15 C223 F13 106.2(3)
F15 C223 F14 106.0(3)
F13 C223 F14 105.7(3)
F15 C223 C219 112.3(3)
F13 C223 C219 112.9(3)
F14 C223 C219 113.2(3)
F16 C224 F17 108.8(4)
F116 C224 F117 107.0(5)
F116 C224 F118 105.4(4)
F117 C224 F118 105.7(4)
F16 C224 F18 105.7(4)
F17 C224 F18 103.1(4)
F16 C224 C221 115.3(4)
F116 C224 C221 115.3(4)
F17 C224 C221 114.1(3)
F117 C224 C221 112.9(4)
F118 C224 C221 109.8(4)
F18 C224 C221 108.9(3)
C230 C225 C226 115.6(3)
C230 C225 B200 121.9(3)
C226 C225 B200 122.2(3)
C227 C226 C225 122.8(4)
C227 C226 H226 118.6
C225 C226 H226 118.6
C228 C227 C226 120.5(4)
C228 C227 C231 119.0(3)
C226 C227 C231 120.4(3)
C229 C228 C227 118.3(4)
C229 C228 H228 120.9
C227 C228 H228 120.9
C228 C229 C230 120.9(4)
C228 C229 C232 118.6(3)
C230 C229 C232 120.5(3)
C229 C230 C225 121.9(3)
C229 C230 H230 119.1
C225 C230 H230 119.1
F119 C231 F120 107.5(5)
F19 C231 F20 106.6(4)
F119 C231 F121 106.4(5)
F120 C231 F121 105.1(5)
F19 C231 F21 104.4(4)
F20 C231 F21 103.6(4)
F119 C231 C227 114.3(4)
F120 C231 C227 112.1(4)
F19 C231 C227 115.8(4)
F20 C231 C227 113.3(4)
F121 C231 C227 110.9(4)
F21 C231 C227 112.1(4)
F223 C232 F224 107.8(5)
F123 C232 F122 109.9(5)
F23 C232 F24 108.2(5)
F23 C232 F22 106.1(5)
F24 C232 F22 103.2(5)
F223 C232 F222 103.9(5)
F224 C232 F222 103.4(5)
F123 C232 F124 105.1(5)
F122 C232 F124 102.1(5)
F123 C232 C229 116.7(5)
F23 C232 C229 115.5(4)
F223 C232 C229 114.7(5)
F224 C232 C229 114.9(4)
F122 C232 C229 113.0(4)
F24 C232 C229 111.8(4)
F22 C232 C229 111.1(4)
F222 C232 C229 110.9(4)
F124 C232 C229 108.8(4)

loop_
_geom_bond_atom_site_label_1
_geom_bond_atom_site_label_2
_geom_bond_distance
Rh1 C1 2.161(4)
Rh1 C5 2.195(4)
Rh1 C4 2.230(4)
Rh1 P1B 2.258(14)
Rh1 C2 2.266(4)
Rh1 C3 2.298(4)
Rh1 P1A 2.30(3)
Rh1 B1 2.431(5)
Rh1 H1 1.468(19)
Rh1 H2 1.61(5)
C1 C5 1.444(6)
C1 C2 1.447(6)
C1 C6 1.491(6)
C2 C3 1.408(6)
C2 C7 1.503(6)
C3 C4 1.442(6)
C3 C8 1.508(6)
C4 C5 1.408(6)
C4 C9 1.495(6)
C5 C10 1.491(6)
C6 H6A 0.9800
C6 H6B 0.9800
C6 H6C 0.9800
C7 H7A 0.9800
C7 H7B 0.9800
C7 H7C 0.9800
C8 H8A 0.9800
C8 H8B 0.9800
C8 H8C 0.9800
C9 H9A 0.9800
C9 H9B 0.9800
C9 H9C 0.9800
C10 H10A 0.9800
C10 H10B 0.9800
C10 H10C 0.9800
P1A C11A 1.841(18)
P1A C15A 1.856(17)
P1A B1 1.99(2)
C11A C14A 1.520(17)
C11A C12A 1.555(18)
C11A C13A 1.557(18)
C12A H12A 0.9800
C12A H12B 0.9800
C12A H12C 0.9800
C13A H13A 0.9800
C13A H13B 0.9800
C13A H13C 0.9800
C14A H14A 0.9800
C14A H14B 0.9800
C14A H14C 0.9800
C15A C18A 1.539(17)
C15A C17A 1.546(17)
C15A C16A 1.551(17)
C16A H16A 0.9800
C16A H16B 0.9800
C16A H16C 0.9800
C17A H17A 0.9800
C17A H17B 0.9800
C17A H17C 0.9800
C18A H18A 0.9800
C18A H18B 0.9800
C18A H18C 0.9800
P1B C15B 1.875(12)
P1B C11B 1.877(11)
P1B B1 1.901(14)
C11B C13B 1.530(12)
C11B C14B 1.550(12)
C11B C12B 1.554(10)
C12B H12D 0.9800
C12B H12E 0.9800
C12B H12F 0.9800
C13B H13D 0.9800
C13B H13E 0.9800
C13B H13F 0.9800
C14B H14D 0.9800
C14B H14E 0.9800
C14B H14F 0.9800
C15B C18B 1.534(12)
C15B C16B 1.540(12)
C15B C17B 1.547(11)
C16B H16D 0.9800
C16B H16E 0.9800
C16B H16F 0.9800
C17B H17D 0.9800
C17B H17E 0.9800
C17B H17F 0.9800
C18B H18D 0.9800
C18B H18E 0.9800
C18B H18F 0.9800
B1 P2 1.918(5)
B1 H2 1.29(5)
B1 H3 1.13(5)
P2 C19 1.794(5)
P2 C21 1.799(5)
P2 C20 1.800(4)
C19 H19A 0.9800
C19 H19B 0.9800
C19 H19C 0.9800
C20 H20A 0.9800
C20 H20B 0.9800
C20 H20C 0.9800
C21 H21A 0.9800
C21 H21B 0.9800
C21 H21C 0.9800
B200 C217 1.634(5)
B200 C209 1.638(5)
B200 C225 1.638(5)
B200 C201 1.643(5)
C201 C202 1.388(5)
C201 C206 1.403(5)
C202 C203 1.385(5)
C202 H202 0.9500
C203 C204 1.379(5)
C203 C207 1.491(5)
C204 C205 1.395(5)
C204 H204 0.9500
C205 C206 1.384(5)
C205 C208 1.485(5)
C206 H206 0.9500
C207 F1 1.324(5)
C207 F3 1.334(5)
C207 F2 1.346(5)
C208 F105 1.257(6)
C208 F5 1.271(5)
C208 F4 1.336(5)
C208 F104 1.341(6)
C208 F6 1.381(5)
C208 F106 1.403(6)
C209 C210 1.396(5)
C209 C214 1.399(5)
C210 C211 1.391(5)
C210 H210 0.9500
C211 C212 1.389(5)
C211 C215 1.501(5)
C212 C213 1.396(5)
C212 H212 0.9500
C213 C214 1.386(5)
C213 C216 1.489(6)
C214 H214 0.9500
C215 F7 1.316(5)
C215 F9 1.320(5)
C215 F8 1.324(5)
C216 F10 1.273(5)
C216 F110 1.280(5)
C216 F111 1.310(5)
C216 F11 1.350(5)
C216 F112 1.403(5)
C216 F12 1.406(5)
C217 C218 1.401(5)
C217 C222 1.401(5)
C218 C219 1.400(5)
C218 H218 0.9500
C219 C220 1.376(5)
C219 C223 1.495(5)
C220 C221 1.393(5)
C220 H220 0.9500
C221 C222 1.388(5)
C221 C224 1.489(5)
C222 H222 0.9500
C223 F15 1.322(5)
C223 F13 1.333(4)
C223 F14 1.334(5)
C224 F16 1.315(5)
C224 F116 1.315(5)
C224 F17 1.326(5)
C224 F117 1.340(5)
C224 F118 1.359(5)
C224 F18 1.381(5)
C225 C230 1.398(5)
C225 C226 1.400(5)
C226 C227 1.384(5)
C226 H226 0.9500
C227 C228 1.382(6)
C227 C231 1.487(6)
C228 C229 1.382(6)
C228 H228 0.9500
C229 C230 1.397(5)
C229 C232 1.480(6)
C230 H230 0.9500
C231 F119 1.304(6)
C231 F120 1.308(6)
C231 F19 1.309(5)
C231 F20 1.330(5)
C231 F121 1.339(6)
C231 F21 1.341(5)
C232 F123 1.308(6)
C232 F23 1.315(6)
C232 F223 1.336(6)
C232 F224 1.344(6)
C232 F122 1.349(6)
C232 F24 1.363(6)
C232 F22 1.382(6)
C232 F222 1.389(6)
C232 F124 1.407(6)

loop_
_geom_torsion_atom_site_label_1
_geom_torsion_atom_site_label_2
_geom_torsion_atom_site_label_3
_geom_torsion_atom_site_label_4
_geom_torsion
C5 C1 C2 C3 -3.2(4)
C6 C1 C2 C3 -173.6(4)
Rh1 C1 C2 C3 62.0(3)
C5 C1 C2 C7 170.1(4)
C6 C1 C2 C7 -0.4(6)
Rh1 C1 C2 C7 -124.8(4)
C5 C1 C2 Rh1 -65.2(3)
C6 C1 C2 Rh1 124.4(4)
C1 C2 C3 C4 1.1(4)
C7 C2 C3 C4 -171.9(4)
Rh1 C2 C3 C4 59.2(3)
C1 C2 C3 C8 174.5(4)
C7 C2 C3 C8 1.5(7)
Rh1 C2 C3 C8 -127.4(5)
C1 C2 C3 Rh1 -58.1(3)
C7 C2 C3 Rh1 128.9(4)
C2 C3 C4 C5 1.5(5)
C8 C3 C4 C5 -172.2(4)
Rh1 C3 C4 C5 61.9(3)
C2 C3 C4 C9 175.8(4)
C8 C3 C4 C9 2.2(7)
Rh1 C3 C4 C9 -123.8(4)
C2 C3 C4 Rh1 -60.4(3)
C8 C3 C4 Rh1 126.0(4)
C3 C4 C5 C1 -3.5(4)
C9 C4 C5 C1 -177.7(4)
Rh1 C4 C5 C1 60.9(3)
C3 C4 C5 C10 171.4(4)
C9 C4 C5 C10 -2.8(7)
Rh1 C4 C5 C10 -124.2(4)
C3 C4 C5 Rh1 -64.4(3)
C9 C4 C5 Rh1 121.4(4)
C2 C1 C5 C4 4.1(4)
C6 C1 C5 C4 174.4(4)
Rh1 C1 C5 C4 -63.1(3)
C2 C1 C5 C10 -170.9(4)
C6 C1 C5 C10 -0.6(7)
Rh1 C1 C5 C10 121.9(4)
C2 C1 C5 Rh1 67.2(3)
C6 C1 C5 Rh1 -122.5(4)
C15A P1A C11A C14A -168.8(18)
B1 P1A C11A C14A 48(2)
Rh1 P1A C11A C14A -27(2)
C15A P1A C11A C12A 75(2)
B1 P1A C11A C12A -68(2)
Rh1 P1A C11A C12A -143.0(16)
C15A P1A C11A C13A -51(3)
B1 P1A C11A C13A 166.0(19)
Rh1 P1A C11A C13A 91(2)
C11A P1A C15A C18A -42(2)
B1 P1A C15A C18A 94(2)
Rh1 P1A C15A C18A 177.2(14)
C11A P1A C15A C17A 82(2)
B1 P1A C15A C17A -142.4(19)
Rh1 P1A C15A C17A -59(2)
C11A P1A C15A C16A -164.0(18)
B1 P1A C15A C16A -29(2)
Rh1 P1A C15A C16A 55(2)
C15B P1B C11B C13B -53.3(12)
B1 P1B C11B C13B 171.5(8)
Rh1 P1B C11B C13B 93.2(10)
C15B P1B C11B C14B -171.4(9)
B1 P1B C11B C14B 53.4(10)
Rh1 P1B C11B C14B -24.9(11)
C15B P1B C11B C12B 72.4(11)
B1 P1B C11B C12B -62.8(10)
Rh1 P1B C11B C12B -141.1(9)
C11B P1B C15B C18B -36.1(12)
B1 P1B C15B C18B 92.7(10)
Rh1 P1B C15B C18B 177.5(8)
C11B P1B C15B C16B -156.8(9)
B1 P1B C15B C16B -28.0(12)
Rh1 P1B C15B C16B 56.7(11)
C11B P1B C15B C17B 86.1(11)
B1 P1B C15B C17B -145.2(9)
Rh1 P1B C15B C17B -60.4(10)
C217 B200 C201 C202 148.2(3)
C209 B200 C201 C202 -88.5(4)
C225 B200 C201 C202 32.4(4)
C217 B200 C201 C206 -38.5(4)
C209 B200 C201 C206 84.8(4)
C225 B200 C201 C206 -154.3(3)
C206 C201 C202 C203 0.8(5)
B200 C201 C202 C203 174.4(3)
C201 C202 C203 C204 0.1(5)
C201 C202 C203 C207 -177.0(3)
C202 C203 C204 C205 -0.1(5)
C207 C203 C204 C205 177.1(3)
C203 C204 C205 C206 -0.9(5)
C203 C204 C205 C208 179.5(3)
C204 C205 C206 C201 1.9(6)
C208 C205 C206 C201 -178.5(3)
C202 C201 C206 C205 -1.8(5)
B200 C201 C206 C205 -175.6(3)
C204 C203 C207 F1 22.4(5)
C202 C203 C207 F1 -160.4(3)
C204 C203 C207 F3 144.3(4)
C202 C203 C207 F3 -38.5(5)
C204 C203 C207 F2 -96.8(4)
C202 C203 C207 F2 80.4(5)
C206 C205 C208 F105 -0.7(7)
C204 C205 C208 F105 178.9(6)
C206 C205 C208 F5 173.0(5)
C204 C205 C208 F5 -7.4(6)
C206 C205 C208 F4 42.8(5)
C204 C205 C208 F4 -137.6(4)
C206 C205 C208 F104 -134.1(5)
C204 C205 C208 F104 45.5(6)
C206 C205 C208 F6 -66.2(5)
C204 C205 C208 F6 113.4(4)
C206 C205 C208 F106 118.6(5)
C204 C205 C208 F106 -61.8(5)
C217 B200 C209 C210 34.4(5)
C225 B200 C209 C210 153.0(3)
C201 B200 C209 C210 -85.3(4)
C217 B200 C209 C214 -155.3(3)
C225 B200 C209 C214 -36.6(4)
C201 B200 C209 C214 85.0(4)
C214 C209 C210 C211 0.5(5)
B200 C209 C210 C211 171.3(3)
C209 C210 C211 C212 1.6(6)
C209 C210 C211 C215 -176.1(3)
C210 C211 C212 C213 -2.6(5)
C215 C211 C212 C213 175.1(3)
C211 C212 C213 C214 1.5(5)
C211 C212 C213 C216 -178.7(3)
C212 C213 C214 C209 0.6(6)
C216 C213 C214 C209 -179.1(3)
C210 C209 C214 C213 -1.6(5)
B200 C209 C214 C213 -172.7(3)
C212 C211 C215 F7 18.6(5)
C210 C211 C215 F7 -163.7(4)
C212 C211 C215 F9 -102.8(4)
C210 C211 C215 F9 75.0(5)
C212 C211 C215 F8 139.5(4)
C210 C211 C215 F8 -42.8(5)
C214 C213 C216 F10 173.1(5)
C212 C213 C216 F10 -6.7(7)
C214 C213 C216 F110 -20.4(6)
C212 C213 C216 F110 159.8(5)
C214 C213 C216 F111 112.2(5)
C212 C213 C216 F111 -67.5(6)
C214 C213 C216 F11 -55.9(6)
C212 C213 C216 F11 124.3(5)
C214 C213 C216 F112 -137.6(4)
C212 C213 C216 F112 42.6(5)
C214 C213 C216 F12 53.0(5)
C212 C213 C216 F12 -126.8(5)
C209 B200 C217 C218 33.6(5)
C225 B200 C217 C218 -89.5(4)
C201 B200 C217 C218 148.9(3)
C209 B200 C217 C222 -152.7(3)
C225 B200 C217 C222 84.2(4)
C201 B200 C217 C222 -37.5(4)
C222 C217 C218 C219 0.5(5)
B200 C217 C218 C219 174.4(3)
C217 C218 C219 C220 -0.3(5)
C217 C218 C219 C223 176.7(3)
C218 C219 C220 C221 -0.1(5)
C223 C219 C220 C221 -177.1(3)
C219 C220 C221 C222 0.3(5)
C219 C220 C221 C224 -179.3(3)
C220 C221 C222 C217 -0.1(5)
C224 C221 C222 C217 179.5(3)
C218 C217 C222 C221 -0.3(5)
B200 C217 C222 C221 -174.5(3)
C220 C219 C223 F15 90.0(4)
C218 C219 C223 F15 -87.1(5)
C220 C219 C223 F13 -30.0(5)
C218 C219 C223 F13 152.9(3)
C220 C219 C223 F14 -150.0(4)
C218 C219 C223 F14 32.9(5)
C222 C221 C224 F16 167.4(5)
C220 C221 C224 F16 -13.0(6)
C222 C221 C224 F116 -45.7(7)
C220 C221 C224 F116 133.9(6)
C222 C221 C224 F17 40.4(6)
C220 C221 C224 F17 -140.0(5)
C222 C221 C224 F117 -169.1(5)
C220 C221 C224 F117 10.5(7)
C222 C221 C224 F118 73.1(6)
C220 C221 C224 F118 -107.3(6)
C222 C221 C224 F18 -74.1(5)
C220 C221 C224 F18 105.5(5)
C217 B200 C225 C230 -80.3(4)
C209 B200 C225 C230 154.4(3)
C201 B200 C225 C230 39.2(5)
C217 B200 C225 C226 93.4(4)
C209 B200 C225 C226 -31.9(5)
C201 B200 C225 C226 -147.0(3)
C230 C225 C226 C227 -1.2(5)
B200 C225 C226 C227 -175.3(3)
C225 C226 C227 C228 1.4(6)
C225 C226 C227 C231 -176.6(3)
C226 C227 C228 C229 -0.5(6)
C231 C227 C228 C229 177.6(4)
C227 C228 C229 C230 -0.6(6)
C227 C228 C229 C232 -179.5(4)
C228 C229 C230 C225 0.7(6)
C232 C229 C230 C225 179.6(3)
C226 C225 C230 C229 0.1(5)
B200 C225 C230 C229 174.3(3)
C228 C227 C231 F119 22.3(7)
C226 C227 C231 F119 -159.7(6)
C228 C227 C231 F120 -100.3(7)
C226 C227 C231 F120 77.7(7)
C228 C227 C231 F19 -174.8(5)
C226 C227 C231 F19 3.3(6)
C228 C227 C231 F20 61.7(6)
C226 C227 C231 F20 -120.3(5)
C228 C227 C231 F121 142.5(6)
C226 C227 C231 F121 -39.4(6)
C228 C227 C231 F21 -55.1(6)
C226 C227 C231 F21 122.9(5)
C228 C229 C232 F123 6.0(8)
C230 C229 C232 F123 -172.9(7)
C228 C229 C232 F23 161.6(7)
C230 C229 C232 F23 -17.3(8)
C228 C229 C232 F223 76.0(7)
C230 C229 C232 F223 -102.9(7)
C228 C229 C232 F224 -158.2(6)
C230 C229 C232 F224 22.9(7)
C228 C229 C232 F122 -122.8(6)
C230 C229 C232 F122 58.3(7)
C228 C229 C232 F24 -74.1(7)
C230 C229 C232 F24 107.0(6)
C228 C229 C232 F22 40.7(7)
C230 C229 C232 F22 -138.2(6)
C228 C229 C232 F222 -41.4(7)
C230 C229 C232 F222 139.7(6)
C228 C229 C232 F124 124.6(6)
C230 C229 C232 F124 -54.3(6)
